data_4341259
loop_
_publ_author_name
'Stewart, Christopher D.'
'Arman, Hadi'
'Bawazir, Huda'
'Musie, Ghezai T.'

_publ_section_title
;
 Synthesis, Characterization, and Spectroscopic Investigation of New
 Iron(III) and Copper(II) Complexes of a Carboxylate Rich Ligand and Their
 Interaction with Carbohydrates in Aqueous Solution.
;
_journal_issue 20
_journal_name_full 'Inorganic chemistry'
_journal_page_first 10974
_journal_page_last 10988
_journal_paper_doi 10.1021/ic501351a
_journal_volume 53
_journal_year 2014
_chemical_formula_moiety 'C50 H48 Fe4 K3 N4 O29, H O'
_chemical_formula_sum 'C50 H49 Fe4 K3 N4 O30'
_chemical_formula_weight 1526.63
_chemical_name_systematic
; 
 ? 
;
_space_group_IT_number 11
_symmetry_cell_setting monoclinic
_symmetry_space_group_name_Hall '-P 2yb'
_symmetry_space_group_name_H-M 'P 1 21/m 1'
_atom_sites_solution_hydrogens geom
_atom_sites_solution_primary direct
_atom_sites_solution_secondary difmap
_audit_creation_method SHELXL-97
_cell_angle_alpha 90.00
_cell_angle_beta 118.009(9)
_cell_angle_gamma 90.00
_cell_formula_units_Z 2
_cell_length_a 11.2843(8)
_cell_length_b 25.6605(18)
_cell_length_c 11.7228(8)
_cell_measurement_reflns_used 12765
_cell_measurement_temperature 98(2)
_cell_measurement_theta_max 27.6
_cell_measurement_theta_min 3.1
_cell_volume 2996.9(4)
_computing_cell_refinement
;
CrystalClear-SM Expert 2.0 r5 (Rigaku, 2010)
;
_computing_data_collection
;
CrystalClear-SM Expert 2.0 r5 (Rigaku, 2010)
;
_computing_data_reduction
;
CrystalClear-SM Expert 2.0 r5 (Rigaku, 2010)
;
_computing_structure_refinement 'SHELXL-97 (Sheldrick, 1997)'
_computing_structure_solution 'SHELXS-97 (Sheldrick, 1990)'
_diffrn_ambient_temperature 98(2)
_diffrn_detector_area_resol_mean 28.5714
_diffrn_measured_fraction_theta_full 0.998
_diffrn_measured_fraction_theta_max 0.998
_diffrn_measurement_device_type
;
Saturn724 (2x2 bin mode)
;
_diffrn_measurement_method \w
_diffrn_radiation_monochromator graphite
_diffrn_radiation_source 'sealed tube'
_diffrn_radiation_type MoK\a
_diffrn_radiation_wavelength 0.71073
_diffrn_reflns_av_R_equivalents 0.0597
_diffrn_reflns_av_sigmaI/netI 0.0710
_diffrn_reflns_limit_h_max 13
_diffrn_reflns_limit_h_min -13
_diffrn_reflns_limit_k_max 30
_diffrn_reflns_limit_k_min -30
_diffrn_reflns_limit_l_max 12
_diffrn_reflns_limit_l_min -14
_diffrn_reflns_number 17770
_diffrn_reflns_reduction_process 'Lp corrections applied'
_diffrn_reflns_theta_full 25.50
_diffrn_reflns_theta_max 25.50
_diffrn_reflns_theta_min 3.09
_diffrn_standards_decay_% <1
_diffrn_standards_interval_count 0
_diffrn_standards_number 0
_exptl_absorpt_coefficient_mu 1.253
_exptl_absorpt_correction_T_max 1.000
_exptl_absorpt_correction_T_min 0.613
_exptl_absorpt_correction_type multi-scan
_exptl_absorpt_process_details 'ABSCOR (Higashi, 1995)'
_exptl_crystal_colour green
_exptl_crystal_density_diffrn 1.692
_exptl_crystal_density_method 'not measured'
_exptl_crystal_description platelet
_exptl_crystal_F_000 1556
_exptl_crystal_size_max 0.20
_exptl_crystal_size_mid 0.15
_exptl_crystal_size_min 0.10
_refine_diff_density_max 0.830
_refine_diff_density_min -0.734
_refine_diff_density_rms 0.103
_refine_ls_extinction_method none
_refine_ls_goodness_of_fit_ref 1.034
_refine_ls_hydrogen_treatment mixed
_refine_ls_matrix_type full
_refine_ls_number_parameters 442
_refine_ls_number_reflns 5708
_refine_ls_number_restraints 1
_refine_ls_restrained_S_all 1.034
_refine_ls_R_factor_all 0.0771
_refine_ls_R_factor_gt 0.0580
_refine_ls_shift/su_max 0.001
_refine_ls_shift/su_mean 0.000
_refine_ls_structure_factor_coef Fsqd
_refine_ls_weighting_details 'calc w=1/[\s^2^(Fo^2^)+(0.0400P)^2^+10.0000P] where P=(Fo^2^+2Fc^2^)/3'
_refine_ls_weighting_scheme calc
_refine_ls_wR_factor_gt 0.1330
_refine_ls_wR_factor_ref 0.1413
_reflns_number_gt 4311
_reflns_number_total 5708
_reflns_threshold_expression >2sigma(I)
_cod_data_source_file ic501351a_si_003.cif
_cod_data_source_block cd1196a
_cod_depositor_comments 'Adding full bibliography for 4341258--4341259.cif.'
_cod_original_sg_symbol_H-M P2(1)/m
_cod_database_code 4341259

loop_
_symmetry_equiv_pos_as_xyz
'x, y, z'
'-x, y+1/2, -z'
'-x, -y, -z'
'x, -y-1/2, z'

loop_
_atom_site_label
_atom_site_type_symbol
_atom_site_fract_x
_atom_site_fract_y
_atom_site_fract_z
_atom_site_U_iso_or_equiv
_atom_site_adp_type
_atom_site_occupancy
_atom_site_symmetry_multiplicity
_atom_site_calc_flag
_atom_site_refinement_flags
_atom_site_disorder_group
Fe1 Fe 0.11571(6) 0.17709(3) 0.70182(5) 0.02422(17) Uani 1 1 d . .
Fe2 Fe -0.04228(6) 0.17786(3) 0.89231(5) 0.02457(17) Uani 1 1 d . .
K1 K -0.22894(14) 0.2500 0.55300(12) 0.0286(3) Uani 1 2 d S .
O1 O -0.2263(3) 0.18381(13) 0.7416(3) 0.0310(7) Uani 1 1 d . .
O8 O -0.0665(3) 0.17652(13) 0.5392(3) 0.0328(7) Uani 1 1 d . .
O10 O 0.1517(5) 0.2500 0.6552(4) 0.0295(10) Uani 1 2 d S .
O5 O -0.0673(4) 0.2500 0.9484(4) 0.0245(9) Uani 1 2 d S .
O11 O 0.0707(3) 0.10185(12) 0.7225(3) 0.0310(7) Uani 1 1 d . .
O6 O 0.3078(3) 0.16336(15) 0.8215(3) 0.0397(8) Uani 1 1 d . .
O3 O 0.1113(3) 0.15863(13) 1.0679(3) 0.0311(7) Uani 1 1 d . .
O12 O -0.0326(3) 0.10247(13) 0.8455(3) 0.0303(7) Uani 1 1 d . .
O13 O 0.0597(4) 0.20309(14) 0.8173(3) 0.0368(8) Uani 1 1 d . .
N1 N -0.1437(4) 0.15431(15) 1.0063(3) 0.0275(8) Uani 1 1 d . .
O2 O -0.3989(4) 0.16501(14) 0.5545(3) 0.0452(10) Uani 1 1 d . .
O4 O 0.1741(4) 0.10899(16) 1.2430(3) 0.0443(9) Uani 1 1 d . .
C12 C -0.1606(7) 0.2500 1.0005(6) 0.0294(14) Uani 1 2 d S .
H12A H -0.2530 0.2500 0.9300 0.035 Uiso 1 2 calc SR .
O9 O -0.1829(4) 0.14640(18) 0.3382(3) 0.0580(12) Uani 1 1 d . .
N2 N 0.1647(4) 0.15347(15) 0.5482(4) 0.0309(9) Uani 1 1 d . .
C25 C 0.0145(4) 0.07979(19) 0.7809(4) 0.0291(10) Uani 1 1 d . .
O7 O 0.4582(4) 0.11775(19) 0.9862(3) 0.0569(12) Uani 1 1 d . .
C10 C 0.0883(5) 0.1277(2) 1.1404(4) 0.0328(11) Uani 1 1 d . .
C11 C -0.1361(5) 0.2019(2) 1.0824(4) 0.0332(11) Uani 1 1 d . .
H11A H -0.0482 0.2040 1.1574 0.040 Uiso 1 1 calc R .
H11B H -0.2028 0.1998 1.1124 0.040 Uiso 1 1 calc R .
C9 C -0.0575(5) 0.1133(2) 1.0934(4) 0.0327(11) Uani 1 1 d . .
H9A H -0.0769 0.0803 1.0480 0.039 Uiso 1 1 calc R .
H9B H -0.0750 0.1097 1.1665 0.039 Uiso 1 1 calc R .
C19 C 0.3722(5) 0.1207(2) 0.8725(5) 0.0424(13) Uani 1 1 d . .
C22 C -0.0783(5) 0.1497(2) 0.4407(4) 0.0387(12) Uani 1 1 d . .
C23 C 0.1648(5) 0.20260(19) 0.4814(4) 0.0358(11) Uani 1 1 d . .
H23A H 0.0750 0.2087 0.4117 0.043 Uiso 1 1 calc R .
H23B H 0.2242 0.1985 0.4432 0.043 Uiso 1 1 calc R .
C21 C 0.0466(5) 0.1220(2) 0.4584(4) 0.0378(12) Uani 1 1 d . .
H21A H 0.0508 0.0875 0.4941 0.045 Uiso 1 1 calc R .
H21B H 0.0460 0.1182 0.3758 0.045 Uiso 1 1 calc R .
C4 C -0.3700(5) 0.0085(2) 0.6753(5) 0.0417(12) Uani 1 1 d . .
H4A H -0.3885 -0.0197 0.6196 0.050 Uiso 1 1 calc R .
C6 C -0.3305(5) 0.1005(2) 0.7161(4) 0.0341(11) Uani 1 1 d . .
C5 C -0.3622(5) 0.0580(2) 0.6343(5) 0.0400(12) Uani 1 1 d . .
H5A H -0.3785 0.0630 0.5496 0.048 Uiso 1 1 calc R .
C1 C -0.3101(5) 0.09350(19) 0.8432(4) 0.0324(11) Uani 1 1 d . .
C3 C -0.3501(5) 0.0009(2) 0.8007(5) 0.0423(13) Uani 1 1 d . .
H3A H -0.3552 -0.0324 0.8297 0.051 Uiso 1 1 calc R .
C8 C -0.2860(5) 0.1375(2) 0.9347(4) 0.0325(11) Uani 1 1 d . .
H8A H -0.3402 0.1670 0.8867 0.039 Uiso 1 1 calc R .
H8B H -0.3159 0.1271 0.9967 0.039 Uiso 1 1 calc R .
C18 C 0.3433(5) 0.0729(2) 0.7904(5) 0.0467(14) Uani 1 1 d . .
C20 C 0.2933(5) 0.1249(2) 0.5870(5) 0.0399(12) Uani 1 1 d . .
H20A H 0.3675 0.1473 0.6421 0.048 Uiso 1 1 calc R .
H20B H 0.3020 0.1173 0.5102 0.048 Uiso 1 1 calc R .
C26 C 0.0057(6) 0.0211(2) 0.7749(5) 0.0449(13) Uani 1 1 d . .
H26A H -0.0383 0.0091 0.8229 0.067 Uiso 1 1 calc R .
H26B H 0.0945 0.0067 0.8116 0.067 Uiso 1 1 calc R .
H26C H -0.0445 0.0102 0.6866 0.067 Uiso 1 1 calc R .
C24 C 0.2091(7) 0.2500 0.5695(6) 0.0353(16) Uani 1 2 d S .
H24A H 0.3071 0.2500 0.6202 0.042 Uiso 1 2 calc SR .
C2 C -0.3228(5) 0.0434(2) 0.8810(5) 0.0382(12) Uani 1 1 d . .
H2A H -0.3124 0.0383 0.9638 0.046 Uiso 1 1 calc R .
C7 C -0.3189(5) 0.1527(2) 0.6675(4) 0.0324(11) Uani 1 1 d . .
C13 C 0.3034(5) 0.0745(2) 0.6575(5) 0.0423(13) Uani 1 1 d . .
C15 C 0.2889(7) -0.0196(3) 0.6518(8) 0.0630(18) Uani 1 1 d . .
H15A H 0.2682 -0.0503 0.6041 0.076 Uiso 1 1 calc R .
C17 C 0.3593(6) 0.0243(3) 0.8500(6) 0.0555(17) Uani 1 1 d . .
H17A H 0.3896 0.0229 0.9387 0.067 Uiso 1 1 calc R .
C14 C 0.2761(6) 0.0277(2) 0.5902(7) 0.0540(16) Uani 1 1 d . .
H14A H 0.2487 0.0282 0.5020 0.065 Uiso 1 1 calc R .
O18 O 0.4296(6) 0.2500 0.4564(6) 0.0626(17) Uani 1 2 d SD .
O15 O 0.4777(6) 0.2500 0.9576(6) 0.0597(16) Uani 1 2 d S .
O17 O 0.4406(5) 0.1264(2) 1.3126(4) 0.0691(14) Uani 1 1 d . .
C16 C 0.3315(7) -0.0218(3) 0.7813(8) 0.066(2) Uani 1 1 d . .
H16A H 0.3417 -0.0536 0.8227 0.079 Uiso 1 1 calc R .
O16 O 0.3258(8) 0.2316(3) 1.1877(7) 0.049(2) Uani 0.50 1 d P .
K2A K 0.3449(2) 0.18370(10) 1.0736(2) 0.0416(5) Uani 0.50 1 d P 1
O19A O 0.6188(11) 0.2053(5) 1.3088(8) 0.084(3) Uani 0.50 1 d P 1
K2B K 0.5520(3) 0.18596(11) 1.1982(2) 0.0511(6) Uani 0.50 1 d P 2
H18A H 0.492(11) 0.219(3) 0.494(12) 0.077 Uiso 0.50 1 d PD .

loop_
_atom_site_aniso_label
_atom_site_aniso_U_11
_atom_site_aniso_U_22
_atom_site_aniso_U_33
_atom_site_aniso_U_23
_atom_site_aniso_U_13
_atom_site_aniso_U_12
Fe1 0.0176(3) 0.0370(4) 0.0188(3) 0.0009(3) 0.0092(3) 0.0018(3)
Fe2 0.0180(3) 0.0391(4) 0.0157(3) -0.0009(3) 0.0071(2) -0.0047(3)
K1 0.0216(7) 0.0399(8) 0.0242(7) 0.000 0.0107(6) 0.000
O1 0.0243(17) 0.0408(19) 0.0207(15) 0.0011(13) 0.0046(13) -0.0080(15)
O8 0.0253(17) 0.0415(19) 0.0265(16) -0.0019(14) 0.0080(14) 0.0019(15)
O10 0.031(3) 0.034(2) 0.030(2) 0.000 0.020(2) 0.000
O5 0.020(2) 0.037(2) 0.018(2) 0.000 0.0108(18) 0.000
O11 0.0271(18) 0.0382(18) 0.0304(16) 0.0003(14) 0.0157(15) 0.0018(15)
O6 0.0192(17) 0.056(2) 0.0361(18) 0.0070(17) 0.0069(15) 0.0007(16)
O3 0.0217(17) 0.049(2) 0.0190(15) 0.0014(14) 0.0067(13) -0.0013(15)
O12 0.0229(17) 0.0420(19) 0.0264(16) -0.0002(14) 0.0118(14) -0.0052(15)
O13 0.042(2) 0.049(2) 0.0342(18) -0.0146(16) 0.0296(17) -0.0190(17)
N1 0.021(2) 0.040(2) 0.0216(18) 0.0024(16) 0.0101(15) -0.0027(17)
O2 0.037(2) 0.051(2) 0.0232(17) 0.0054(16) -0.0061(15) -0.0080(18)
O4 0.033(2) 0.069(3) 0.0232(17) 0.0078(17) 0.0064(15) 0.0112(19)
C12 0.019(3) 0.049(4) 0.021(3) 0.000 0.011(3) 0.000
O9 0.041(2) 0.078(3) 0.032(2) 0.0011(19) -0.0023(18) -0.010(2)
N2 0.031(2) 0.037(2) 0.031(2) 0.0026(17) 0.0201(18) 0.0039(18)
C25 0.018(2) 0.042(3) 0.023(2) 0.004(2) 0.0064(19) -0.001(2)
O7 0.028(2) 0.101(3) 0.032(2) 0.022(2) 0.0053(17) 0.013(2)
C10 0.025(2) 0.050(3) 0.021(2) -0.003(2) 0.0079(19) 0.006(2)
C11 0.028(3) 0.055(3) 0.023(2) -0.002(2) 0.017(2) -0.001(2)
C9 0.029(3) 0.045(3) 0.022(2) 0.004(2) 0.010(2) 0.003(2)
C19 0.016(2) 0.069(4) 0.042(3) 0.018(3) 0.014(2) -0.002(3)
C22 0.041(3) 0.047(3) 0.016(2) 0.002(2) 0.004(2) -0.006(3)
C23 0.039(3) 0.046(3) 0.027(2) 0.004(2) 0.019(2) 0.004(2)
C21 0.049(3) 0.042(3) 0.022(2) -0.004(2) 0.016(2) -0.001(3)
C4 0.028(3) 0.045(3) 0.042(3) -0.006(2) 0.008(2) -0.008(2)
C6 0.016(2) 0.047(3) 0.031(2) 0.005(2) 0.003(2) -0.004(2)
C5 0.027(3) 0.049(3) 0.031(3) 0.002(2) 0.003(2) -0.005(2)
C1 0.019(2) 0.042(3) 0.033(2) 0.004(2) 0.009(2) -0.001(2)
C3 0.032(3) 0.043(3) 0.049(3) 0.007(2) 0.016(2) -0.008(2)
C8 0.022(2) 0.047(3) 0.031(2) 0.005(2) 0.015(2) -0.003(2)
C18 0.024(3) 0.064(4) 0.052(3) 0.019(3) 0.017(2) 0.010(3)
C20 0.034(3) 0.052(3) 0.044(3) 0.003(2) 0.027(2) 0.007(3)
C26 0.043(3) 0.043(3) 0.054(3) 0.003(3) 0.028(3) 0.001(3)
C24 0.028(4) 0.052(4) 0.029(3) 0.000 0.017(3) 0.000
C2 0.028(3) 0.049(3) 0.038(3) 0.006(2) 0.015(2) -0.004(2)
C7 0.023(2) 0.042(3) 0.024(2) -0.002(2) 0.004(2) -0.003(2)
C13 0.030(3) 0.055(3) 0.051(3) 0.016(3) 0.027(3) 0.014(3)
C15 0.062(4) 0.051(4) 0.098(5) 0.005(4) 0.055(4) 0.011(3)
C17 0.026(3) 0.072(4) 0.070(4) 0.038(4) 0.024(3) 0.019(3)
C14 0.054(4) 0.052(4) 0.073(4) 0.006(3) 0.045(3) 0.013(3)
O18 0.040(4) 0.082(5) 0.059(4) 0.000 0.018(3) 0.000
O15 0.046(4) 0.056(4) 0.059(4) 0.000 0.011(3) 0.000
O17 0.060(3) 0.103(4) 0.030(2) -0.007(2) 0.009(2) -0.032(3)
C16 0.049(4) 0.057(4) 0.105(6) 0.033(4) 0.047(4) 0.016(3)
O16 0.040(4) 0.050(5) 0.050(4) 0.003(3) 0.015(3) -0.002(3)
K2A 0.0261(11) 0.0564(14) 0.0388(12) -0.0087(11) 0.0122(9) -0.0105(11)
O19A 0.083(7) 0.137(9) 0.035(5) 0.011(5) 0.029(5) -0.030(7)
K2B 0.0295(12) 0.0737(18) 0.0429(13) -0.0136(12) 0.0111(11) -0.0019(12)

loop_
_atom_type_symbol
_atom_type_description
_atom_type_scat_dispersion_real
_atom_type_scat_dispersion_imag
_atom_type_scat_source
C C 0.0033 0.0016 'International Tables Vol C Tables 4.2.6.8 and 6.1.1.4'
H H 0.0000 0.0000 'International Tables Vol C Tables 4.2.6.8 and 6.1.1.4'
N N 0.0061 0.0033 'International Tables Vol C Tables 4.2.6.8 and 6.1.1.4'
O O 0.0106 0.0060 'International Tables Vol C Tables 4.2.6.8 and 6.1.1.4'
K K 0.2009 0.2494 'International Tables Vol C Tables 4.2.6.8 and 6.1.1.4'
Fe Fe 0.3463 0.8444 'International Tables Vol C Tables 4.2.6.8 and 6.1.1.4'

loop_
_geom_angle_atom_site_label_1
_geom_angle_atom_site_label_2
_geom_angle_atom_site_label_3
_geom_angle
_geom_angle_site_symmetry_1
_geom_angle_site_symmetry_3
O13 Fe1 O6 100.38(15) . .
O13 Fe1 O11 93.67(14) . .
O6 Fe1 O11 89.91(14) . .
O13 Fe1 O10 92.53(15) . .
O6 Fe1 O10 93.64(17) . .
O11 Fe1 O10 172.19(14) . .
O13 Fe1 O8 98.29(14) . .
O6 Fe1 O8 160.84(14) . .
O11 Fe1 O8 84.63(13) . .
O10 Fe1 O8 89.79(16) . .
O13 Fe1 N2 172.91(16) . .
O6 Fe1 N2 85.35(15) . .
O11 Fe1 N2 90.51(13) . .
O10 Fe1 N2 82.86(15) . .
O8 Fe1 N2 76.37(14) . .
O13 Fe1 K2A 56.28(12) . .
O6 Fe1 K2A 44.30(11) . .
O11 Fe1 K2A 88.85(10) . .
O10 Fe1 K2A 98.54(13) . .
O8 Fe1 K2A 153.33(10) . .
N2 Fe1 K2A 129.64(11) . .
O13 Fe1 K1 63.13(12) . .
O6 Fe1 K1 158.10(11) . .
O11 Fe1 K1 104.76(9) . .
O10 Fe1 K1 73.94(13) . .
O8 Fe1 K1 39.97(9) . .
N2 Fe1 K1 110.24(11) . .
K2A Fe1 K1 118.54(4) . .
O13 Fe2 O1 99.89(14) . .
O13 Fe2 O12 94.62(14) . .
O1 Fe2 O12 89.96(13) . .
O13 Fe2 O5 92.69(15) . .
O1 Fe2 O5 88.38(15) . .
O12 Fe2 O5 172.68(14) . .
O13 Fe2 O3 98.07(14) . .
O1 Fe2 O3 161.69(13) . .
O12 Fe2 O3 85.06(13) . .
O5 Fe2 O3 94.33(15) . .
O13 Fe2 N1 171.76(14) . .
O1 Fe2 N1 86.42(13) . .
O12 Fe2 N1 90.66(13) . .
O5 Fe2 N1 82.13(14) . .
O3 Fe2 N1 76.05(13) . .
O13 Fe2 K2A 57.02(12) . .
O1 Fe2 K2A 156.79(10) . .
O12 Fe2 K2A 89.73(10) . .
O5 Fe2 K2A 94.60(13) . .
O3 Fe2 K2A 41.06(10) . .
N1 Fe2 K2A 116.79(10) . .
O13 Fe2 K1 61.34(12) . .
O1 Fe2 K1 40.48(9) . .
O12 Fe2 K1 104.13(9) . .
O5 Fe2 K1 79.07(10) . .
O3 Fe2 K1 157.65(10) . .
N1 Fe2 K1 123.36(10) . .
K2A Fe2 K1 117.60(4) . .
O8 K1 O8 89.13(15) 4_565 .
O8 K1 O1 82.31(10) 4_565 4_565
O8 K1 O1 136.43(10) . 4_565
O8 K1 O1 136.43(10) 4_565 .
O8 K1 O1 82.31(10) . .
O1 K1 O1 75.42(14) 4_565 .
O8 K1 O19A 109.5(2) 4_565 1_454
O8 K1 O19A 76.1(3) . 1_454
O1 K1 O19A 146.8(3) 4_565 1_454
O1 K1 O19A 109.6(2) . 1_454
O8 K1 O19A 76.1(3) 4_565 4_464
O8 K1 O19A 109.5(2) . 4_464
O1 K1 O19A 109.6(2) 4_565 4_464
O1 K1 O19A 146.8(3) . 4_464
O19A K1 O19A 48.3(5) 1_454 4_464
O8 K1 O2 175.22(11) 4_565 .
O8 K1 O2 86.82(11) . .
O1 K1 O2 102.38(11) 4_565 .
O1 K1 O2 45.37(9) . .
O19A K1 O2 67.0(2) 1_454 .
O19A K1 O2 102.9(3) 4_464 .
O8 K1 O2 86.82(11) 4_565 4_565
O8 K1 O2 175.22(11) . 4_565
O1 K1 O2 45.37(9) 4_565 4_565
O1 K1 O2 102.38(11) . 4_565
O19A K1 O2 102.9(3) 1_454 4_565
O19A K1 O2 67.0(2) 4_464 4_565
O2 K1 O2 97.11(17) . 4_565
O8 K1 C7 80.71(11) 4_565 4_565
O8 K1 C7 158.09(12) . 4_565
O1 K1 C7 23.14(10) 4_565 4_565
O1 K1 C7 91.71(11) . 4_565
O19A K1 C7 125.6(3) 1_454 4_565
O19A K1 C7 86.9(2) 4_464 4_565
O2 K1 C7 103.95(13) . 4_565
O2 K1 C7 22.72(10) 4_565 4_565
O8 K1 C7 158.09(12) 4_565 .
O8 K1 C7 80.71(11) . .
O1 K1 C7 91.71(11) 4_565 .
O1 K1 C7 23.14(10) . .
O19A K1 C7 86.9(2) 1_454 .
O19A K1 C7 125.6(3) 4_464 .
O2 K1 C7 22.72(10) . .
O2 K1 C7 103.95(13) 4_565 .
C7 K1 C7 101.82(18) 4_565 .
O8 K1 Fe1 29.26(7) 4_565 4_565
O8 K1 Fe1 78.40(8) . 4_565
O1 K1 Fe1 73.48(7) 4_565 4_565
O1 K1 Fe1 107.51(7) . 4_565
O19A K1 Fe1 131.0(2) 1_454 4_565
O19A K1 Fe1 105.3(3) 4_464 4_565
O2 K1 Fe1 151.16(8) . 4_565
O2 K1 Fe1 99.14(8) 4_565 4_565
C7 K1 Fe1 83.41(9) 4_565 4_565
C7 K1 Fe1 128.89(9) . 4_565
O8 K1 Fe1 78.40(8) 4_565 .
O8 K1 Fe1 29.26(7) . .
O1 K1 Fe1 107.51(7) 4_565 .
O1 K1 Fe1 73.48(7) . .
O19A K1 Fe1 105.3(3) 1_454 .
O19A K1 Fe1 131.0(2) 4_464 .
O2 K1 Fe1 99.14(8) . .
O2 K1 Fe1 151.16(8) 4_565 .
C7 K1 Fe1 128.89(9) 4_565 .
C7 K1 Fe1 83.41(9) . .
Fe1 K1 Fe1 57.15(3) 4_565 .
C7 O1 Fe2 136.9(3) . .
C7 O1 K1 98.2(3) . .
Fe2 O1 K1 111.60(13) . .
C22 O8 Fe1 118.2(3) . .
C22 O8 K1 129.7(3) . .
Fe1 O8 K1 110.77(13) . .
C24 O10 Fe1 113.63(11) . .
C24 O10 Fe1 113.63(11) . 4_565
Fe1 O10 Fe1 132.7(2) . 4_565
C12 O5 Fe2 112.18(12) . .
C12 O5 Fe2 112.18(12) . 4_565
Fe2 O5 Fe2 131.8(2) . 4_565
C25 O11 Fe1 134.8(3) . .
C19 O6 Fe1 131.8(3) . .
C19 O6 K2A 84.2(3) . .
Fe1 O6 K2A 106.40(15) . .
C10 O3 Fe2 118.8(3) . .
C10 O3 K2A 129.6(3) . .
Fe2 O3 K2A 109.10(13) . .
C25 O12 Fe2 134.3(3) . .
Fe2 O13 Fe1 135.51(19) . .
Fe2 O13 K2A 94.24(13) . .
Fe1 O13 K2A 95.18(14) . .
C9 N1 C8 111.8(4) . .
C9 N1 C11 109.7(3) . .
C8 N1 C11 108.6(4) . .
C9 N1 Fe2 104.7(3) . .
C8 N1 Fe2 117.9(3) . .
C11 N1 Fe2 103.7(3) . .
C7 O2 K1 92.7(3) . .
O5 C12 C11 108.5(3) . 4_565
O5 C12 C11 108.5(3) . .
C11 C12 C11 109.9(5) 4_565 .
O5 C12 H12A 109.9 . .
C11 C12 H12A 109.9 4_565 .
C11 C12 H12A 109.9 . .
C22 O9 K2B 143.8(4) . 1_454
C23 N2 C21 108.1(4) . .
C23 N2 C20 109.7(4) . .
C21 N2 C20 111.6(4) . .
C23 N2 Fe1 105.1(3) . .
C21 N2 Fe1 104.0(3) . .
C20 N2 Fe1 117.8(3) . .
O12 C25 O11 125.6(4) . .
O12 C25 C26 117.0(4) . .
O11 C25 C26 117.4(4) . .
C19 O7 K2A 95.9(4) . .
C19 O7 K2B 134.3(4) . .
K2A O7 K2B 45.36(10) . .
O4 C10 O3 125.5(5) . .
O4 C10 C9 118.8(4) . .
O3 C10 C9 115.8(4) . .
N1 C11 C12 110.4(3) . .
N1 C11 H11A 109.6 . .
C12 C11 H11A 109.6 . .
N1 C11 H11B 109.6 . .
C12 C11 H11B 109.6 . .
H11A C11 H11B 108.1 . .
N1 C9 C10 109.3(4) . .
N1 C9 H9A 109.8 . .
C10 C9 H9A 109.8 . .
N1 C9 H9B 109.8 . .
C10 C9 H9B 109.8 . .
H9A C9 H9B 108.3 . .
O7 C19 O6 122.6(6) . .
O7 C19 C18 118.0(5) . .
O6 C19 C18 119.4(5) . .
O7 C19 K2A 60.0(3) . .
O6 C19 K2A 70.3(3) . .
C18 C19 K2A 151.3(3) . .
O9 C22 O8 123.9(5) . .
O9 C22 C21 120.6(5) . .
O8 C22 C21 115.5(4) . .
N2 C23 C24 113.7(4) . .
N2 C23 H23A 108.8 . .
C24 C23 H23A 108.8 . .
N2 C23 H23B 108.8 . .
C24 C23 H23B 108.8 . .
H23A C23 H23B 107.7 . .
N2 C21 C22 108.1(4) . .
N2 C21 H21A 110.1 . .
C22 C21 H21A 110.1 . .
N2 C21 H21B 110.1 . .
C22 C21 H21B 110.1 . .
H21A C21 H21B 108.4 . .
C5 C4 C3 119.6(5) . .
C5 C4 H4A 120.2 . .
C3 C4 H4A 120.2 . .
C5 C6 C1 119.5(5) . .
C5 C6 C7 119.0(4) . .
C1 C6 C7 121.5(5) . .
C4 C5 C6 121.6(5) . .
C4 C5 H5A 119.2 . .
C6 C5 H5A 119.2 . .
C2 C1 C6 117.8(5) . .
C2 C1 C8 118.8(4) . .
C6 C1 C8 123.2(4) . .
C2 C3 C4 118.9(5) . .
C2 C3 H3A 120.6 . .
C4 C3 H3A 120.6 . .
N1 C8 C1 114.2(4) . .
N1 C8 H8A 108.7 . .
C1 C8 H8A 108.7 . .
N1 C8 H8B 108.7 . .
C1 C8 H8B 108.7 . .
H8A C8 H8B 107.6 . .
C17 C18 C13 118.5(6) . .
C17 C18 C19 118.2(5) . .
C13 C18 C19 123.3(5) . .
N2 C20 C13 113.6(4) . .
N2 C20 H20A 108.8 . .
C13 C20 H20A 108.8 . .
N2 C20 H20B 108.8 . .
C13 C20 H20B 108.8 . .
H20A C20 H20B 107.7 . .
C25 C26 H26A 109.5 . .
C25 C26 H26B 109.5 . .
H26A C26 H26B 109.5 . .
C25 C26 H26C 109.5 . .
H26A C26 H26C 109.5 . .
H26B C26 H26C 109.5 . .
O10 C24 C23 111.4(4) . .
O10 C24 C23 111.4(4) . 4_565
C23 C24 C23 106.3(5) . 4_565
O10 C24 H24A 109.2 . .
C23 C24 H24A 109.2 . .
C23 C24 H24A 109.2 4_565 .
C3 C2 C1 122.6(5) . .
C3 C2 H2A 118.7 . .
C1 C2 H2A 118.7 . .
O2 C7 O1 121.2(5) . .
O2 C7 C6 119.2(4) . .
O1 C7 C6 119.6(4) . .
O2 C7 K1 64.6(3) . .
O1 C7 K1 58.7(2) . .
C6 C7 K1 164.2(3) . .
C14 C13 C18 118.4(5) . .
C14 C13 C20 119.3(5) . .
C18 C13 C20 122.3(5) . .
C16 C15 C14 120.9(7) . .
C16 C15 H15A 119.6 . .
C14 C15 H15A 119.6 . .
C16 C17 C18 122.1(6) . .
C16 C17 H17A 118.9 . .
C18 C17 H17A 118.9 . .
C15 C14 C13 121.4(6) . .
C15 C14 H14A 119.3 . .
C13 C14 H14A 119.3 . .
K2A O15 K2A 69.52(17) 4_565 .
K2A O15 K2B 82.13(17) . 4_565
K2A O15 K2B 82.13(17) 4_565 .
K2B O15 K2B 65.85(16) 4_565 .
C15 C16 C17 118.7(6) . .
C15 C16 H16A 120.6 . .
C17 C16 H16A 120.6 . .
O16 O16 K2A 130.2(2) 4_565 .
K2A O16 K2A 96.5(3) . 4_565
O16 O16 K2B 115.12(16) 4_565 .
K2A O16 K2B 49.36(19) . .
K2A O16 K2B 94.5(3) 4_565 .
O16 O16 K2B 49.73(14) 4_565 4_565
K2A O16 K2B 95.7(3) . 4_565
K2B O16 K2B 65.39(19) . 4_565
O16 K2A O7 159.3(3) . .
O16 K2A O16 16.0(2) . 4_565
O7 K2A O16 156.3(2) . 4_565
O16 K2A O3 74.8(2) . .
O7 K2A O3 119.51(15) . .
O16 K2A O3 84.0(2) 4_565 .
O16 K2A O6 147.5(3) . .
O7 K2A O6 47.84(11) . .
O16 K2A O6 132.9(2) 4_565 .
O3 K2A O6 105.54(12) . .
O16 K2A O17 76.1(2) . .
O7 K2A O17 91.26(15) . .
O16 K2A O17 90.6(2) 4_565 .
O3 K2A O17 79.47(13) . .
O6 K2A O17 136.36(16) . .
O16 K2A O15 101.5(3) . .
O7 K2A O15 75.33(14) . .
O16 K2A O15 86.5(2) 4_565 .
O3 K2A O15 145.39(15) . .
O6 K2A O15 59.28(13) . .
O17 K2A O15 133.92(16) . .
O16 K2A C19 172.4(3) . .
O7 K2A C19 24.12(12) . .
O16 K2A C19 156.4(2) 4_565 .
O3 K2A C19 108.33(14) . .
O6 K2A C19 25.50(12) . .
O17 K2A C19 111.09(17) . .
O15 K2A C19 71.90(14) . .
O16 K2A O19A 69.6(3) . .
O7 K2A O19A 89.9(2) . .
O16 K2A O19A 71.4(3) 4_565 .
O3 K2A O19A 128.85(19) . .
O6 K2A O19A 124.2(2) . .
O17 K2A O19A 57.41(19) . .
O15 K2A O19A 78.3(2) . .
C19 K2A O19A 111.8(2) . .
O16 K2A O13 99.3(2) . .
O7 K2A O13 101.08(12) . .
O16 K2A O13 93.54(18) 4_565 .
O3 K2A O13 58.57(9) . .
O6 K2A O13 57.75(10) . .
O17 K2A O13 137.06(13) . .
O15 K2A O13 89.01(14) . .
C19 K2A O13 77.17(12) . .
O19A K2A O13 160.7(2) . .
O16 K2A K2A 49.8(2) . 4_565
O7 K2A K2A 130.55(11) . 4_565
O16 K2A K2A 33.74(17) 4_565 4_565
O3 K2A K2A 103.87(9) . 4_565
O6 K2A K2A 100.62(9) . 4_565
O17 K2A K2A 120.60(11) . 4_565
O15 K2A K2A 55.24(9) . 4_565
C19 K2A K2A 122.71(11) . 4_565
O19A K2A K2A 79.6(2) . 4_565
O13 K2A K2A 81.19(7) . 4_565
O16 K2A Fe2 86.5(2) . .
O7 K2A Fe2 113.33(11) . .
O16 K2A Fe2 88.27(18) 4_565 .
O3 K2A Fe2 29.84(7) . .
O6 K2A Fe2 81.02(9) . .
O17 K2A Fe2 108.97(11) . .
O15 K2A Fe2 116.87(13) . .
C19 K2A Fe2 93.09(11) . .
O19A K2A Fe2 154.3(2) . .
O13 K2A Fe2 28.74(6) . .
K2A K2A Fe2 92.23(4) 4_565 .
K1 O19A K2A 150.0(4) 1_656 .
O17 K2B O16 68.0(2) . .
O17 K2B O7 90.98(15) . .
O16 K2B O7 105.59(19) . .
O17 K2B O9 96.94(16) . 1_656
O16 K2B O9 151.6(2) . 1_656
O7 K2B O9 98.37(14) . 1_656
O17 K2B O15 141.33(18) . .
O16 K2B O15 83.2(2) . .
O7 K2B O15 71.88(12) . .
O9 K2B O15 119.27(17) 1_656 .
O17 K2B O16 81.23(19) . 4_565
O16 K2B O16 15.1(2) . 4_565
O7 K2B O16 113.97(17) . 4_565
O9 K2B O16 147.60(18) 1_656 4_565
O15 K2B O16 75.16(18) . 4_565
O17 K2B K2B 124.43(13) . 4_565
O16 K2B K2B 64.88(16) . 4_565
O7 K2B K2B 128.55(10) . 4_565
O9 K2B K2B 110.95(11) 1_656 4_565
O15 K2B K2B 57.07(8) . 4_565
O16 K2B K2B 49.73(14) 4_565 4_565
O17 K2B K1 85.51(10) . 1_656
O16 K2B K1 88.82(16) . 1_656
O7 K2B K1 162.68(12) . 1_656
O9 K2B K1 65.35(10) 1_656 1_656
O15 K2B K1 120.33(11) . 1_656
O16 K2B K1 82.28(14) 4_565 1_656
K2B K2B K1 66.10(4) 4_565 1_656

loop_
_geom_bond_atom_site_label_1
_geom_bond_atom_site_label_2
_geom_bond_distance
_geom_bond_site_symmetry_2
Fe1 O13 1.866(3) .
Fe1 O6 1.984(3) .
Fe1 O11 2.040(3) .
Fe1 O10 2.0423(18) .
Fe1 O8 2.045(3) .
Fe1 N2 2.203(4) .
Fe2 O13 1.862(3) .
Fe2 O1 2.003(3) .
Fe2 O12 2.028(3) .
Fe2 O5 2.0284(17) .
Fe2 O3 2.033(3) .
Fe2 N1 2.213(4) .
K1 O8 2.687(3) 4_565
K1 O8 2.687(3) .
K1 O1 2.777(3) 4_565
K1 O1 2.777(3) .
K1 O19A 2.801(9) 1_454
K1 O19A 2.801(9) 4_464
K1 O2 2.910(4) .
K1 O2 2.910(4) 4_565
K1 C7 3.217(5) 4_565
K1 C7 3.217(5) .
O1 C7 1.277(6) .
O8 C22 1.295(6) .
O10 C24 1.429(7) .
O10 Fe1 2.0423(18) 4_565
O5 C12 1.444(7) .
O5 Fe2 2.0284(17) 4_565
O11 C25 1.265(5) .
O6 C19 1.294(6) .
O6 K2A 2.831(4) .
O3 C10 1.275(6) .
O3 K2A 2.684(4) .
O12 C25 1.254(5) .
O13 K2A 3.248(4) .
N1 C9 1.470(6) .
N1 C8 1.485(6) .
N1 C11 1.491(6) .
O2 C7 1.244(5) .
O4 C10 1.232(6) .
C12 C11 1.507(6) 4_565
C12 C11 1.507(6) .
C12 H12A 0.9800 .
O9 C22 1.230(6) .
O9 K2B 2.839(5) 1_454
N2 C23 1.484(6) .
N2 C21 1.490(6) .
N2 C20 1.493(6) .
C25 C26 1.508(7) .
O7 C19 1.229(6) .
O7 K2A 2.603(5) .
O7 K2B 2.809(5) .
C10 C9 1.515(7) .
C11 H11A 0.9700 .
C11 H11B 0.9700 .
C9 H9A 0.9700 .
C9 H9B 0.9700 .
C19 C18 1.497(9) .
C19 K2A 2.991(6) .
C22 C21 1.505(8) .
C23 C24 1.520(6) .
C23 H23A 0.9700 .
C23 H23B 0.9700 .
C21 H21A 0.9700 .
C21 H21B 0.9700 .
C4 C5 1.375(7) .
C4 C3 1.393(7) .
C4 H4A 0.9300 .
C6 C5 1.385(7) .
C6 C1 1.408(6) .
C6 C7 1.484(7) .
C5 H5A 0.9300 .
C1 C2 1.390(7) .
C1 C8 1.492(7) .
C3 C2 1.378(7) .
C3 H3A 0.9300 .
C8 H8A 0.9700 .
C8 H8B 0.9700 .
C18 C17 1.401(8) .
C18 C13 1.405(7) .
C20 C13 1.509(7) .
C20 H20A 0.9700 .
C20 H20B 0.9700 .
C26 H26A 0.9600 .
C26 H26B 0.9600 .
C26 H26C 0.9600 .
C24 C23 1.520(6) 4_565
C24 H24A 0.9800 .
C2 H2A 0.9300 .
C13 C14 1.390(8) .
C15 C16 1.362(10) .
C15 C14 1.385(8) .
C15 H15A 0.9300 .
C17 C16 1.380(10) .
C17 H17A 0.9300 .
C14 H14A 0.9300 .
O18 H18A 1.01(2) .
O15 K2A 2.984(6) 4_565
O15 K2A 2.984(6) .
O15 K2B 3.023(6) 4_565
O15 K2B 3.023(6) .
O17 K2B 2.701(5) .
O17 K2A 2.886(5) .
C16 H16A 0.9300 .
O16 O16 0.945(14) 4_565
O16 K2A 1.902(8) .
O16 K2A 2.614(7) 4_565
O16 K2B 2.758(8) .
O16 K2B 3.273(8) 4_565
K2A O16 2.614(7) 4_565
K2A O19A 3.075(10) .
K2A K2A 3.402(5) 4_565
O19A K1 2.801(9) 1_656
K2B O9 2.839(5) 1_656
K2B O16 3.273(8) 4_565
K2B K2B 3.287(6) 4_565
